data_4509967
loop_
_publ_author_name
'Wakabayashi, Takashi'
'Amako, Tomoyuki'
'Tabata, Hideyuki'
'Kuroda, Reiko'
'Imai, Yoshitane'

_publ_section_title
;
 Preparation and Guest Release Properties of Supramolecular
 3-Chlorobenzo[b]thiophene Heterocyclic Host Complex
;
_journal_issue 1
_journal_name_full 'Crystal Growth &amp; Design'
_journal_page_first 32
_journal_paper_doi 10.1021/cg401012n
_journal_volume 14
_journal_year 2014
_chemical_absolute_configuration rmad
_chemical_formula_sum 'C25 H26 Cl N O4 S'
_chemical_formula_weight 471.98
_chemical_name_systematic
; 
 ? 
;
_space_group_IT_number 5
_symmetry_cell_setting monoclinic
_symmetry_space_group_name_Hall 'C 2y'
_symmetry_space_group_name_H-M 'C 1 2 1'
_atom_sites_solution_hydrogens geom
_atom_sites_solution_primary direct
_atom_sites_solution_secondary difmap
_audit_creation_method SHELXL-97
_cell_angle_alpha 90.00
_cell_angle_beta 91.043(2)
_cell_angle_gamma 90.00
_cell_formula_units_Z 4
_cell_length_a 29.150(3)
_cell_length_b 5.7776(7)
_cell_length_c 13.7903(16)
_cell_measurement_reflns_used 3070
_cell_measurement_temperature 100(2)
_cell_measurement_theta_max 27.138
_cell_measurement_theta_min 2.7955
_cell_volume 2322.1(5)
_computing_cell_refinement 'Bruker XSCANS'
_computing_data_collection 'Bruker XSCANS'
_computing_data_reduction 'Bruker SHELXTL'
_computing_molecular_graphics 'Bruker SHELXTL'
_computing_publication_material 'Bruker SHELXTL'
_computing_structure_refinement 'SHELXL-97 (Sheldrick, 1997)'
_computing_structure_solution 'SHELXS-97 (Sheldrick, 1990)'
_diffrn_ambient_temperature 100(2)
_diffrn_detector_area_resol_mean 8.366
_diffrn_measured_fraction_theta_full 0.995
_diffrn_measured_fraction_theta_max 0.995
_diffrn_measurement_device_type 'Bruker P4'
_diffrn_measurement_method '\w scans'
_diffrn_radiation_monochromator graphite
_diffrn_radiation_source 'fine-focus sealed tube'
_diffrn_radiation_type MoK\a
_diffrn_radiation_wavelength 0.71073
_diffrn_reflns_av_R_equivalents 0.0205
_diffrn_reflns_av_sigmaI/netI 0.0420
_diffrn_reflns_limit_h_max 27
_diffrn_reflns_limit_h_min -34
_diffrn_reflns_limit_k_max 6
_diffrn_reflns_limit_k_min -6
_diffrn_reflns_limit_l_max 16
_diffrn_reflns_limit_l_min -16
_diffrn_reflns_number 6097
_diffrn_reflns_theta_full 25.34
_diffrn_reflns_theta_max 25.34
_diffrn_reflns_theta_min 2.05
_diffrn_standards_number 90
_exptl_absorpt_coefficient_mu 0.287
_exptl_absorpt_correction_T_max 0.9747
_exptl_absorpt_correction_T_min 0.8771
_exptl_absorpt_correction_type empirical
_exptl_absorpt_process_details
;
SADABS; Sheldrick 1996
;
_exptl_crystal_colour colorless
_exptl_crystal_density_diffrn 1.350
_exptl_crystal_density_method 'not measured'
_exptl_crystal_description column
_exptl_crystal_F_000 992
_exptl_crystal_size_max 0.47
_exptl_crystal_size_mid 0.13
_exptl_crystal_size_min 0.09
_refine_diff_density_max 0.387
_refine_diff_density_min -0.260
_refine_diff_density_rms 0.058
_refine_ls_abs_structure_details 'Flack H D (1983), Acta Cryst. A39, 876-881'
_refine_ls_abs_structure_Flack -0.12(13)
_refine_ls_extinction_method none
_refine_ls_goodness_of_fit_ref 1.056
_refine_ls_hydrogen_treatment riding
_refine_ls_matrix_type full
_refine_ls_number_parameters 292
_refine_ls_number_reflns 3876
_refine_ls_number_restraints 9
_refine_ls_restrained_S_all 1.133
_refine_ls_R_factor_all 0.0714
_refine_ls_R_factor_gt 0.0620
_refine_ls_shift/su_max 0.000
_refine_ls_shift/su_mean 0.000
_refine_ls_structure_factor_coef Fsqd
_refine_ls_weighting_details 'calc w=1/[\s^2^(Fo^2^)+(0.0911P)^2^+1.5574P] where P=(Fo^2^+2Fc^2^)/3'
_refine_ls_weighting_scheme calc
_refine_ls_wR_factor_gt 0.1576
_refine_ls_wR_factor_ref 0.1657
_reflns_number_gt 3253
_reflns_number_total 3876
_reflns_threshold_expression >2sigma(I)
_cod_data_source_file cg401012n_si_001.cif
_cod_data_source_block WAKABAYASHI3_2
_cod_depositor_comments
;
The following automatic conversions were performed:

'_symmetry_cell_setting' value 'Monoclinic' changed to 'monoclinic'
according to
/usr/data/users/saulius/automatic-downloads/current/ACS/lib/dictionaries/cif_core.dic
dictionary named 'cif_core.dic' version 2.4.2 from 2011-04-26.

Automatic conversion script
Id: cif_fix_values 2281 2013-09-26 08:29:07Z andrius 
;
_cod_original_sg_symbol_H-M C2
_cod_database_code 4509967

loop_
_symmetry_equiv_pos_as_xyz
'x, y, z'
'-x, y, -z'
'x+1/2, y+1/2, z'
'-x+1/2, y+1/2, -z'

loop_
_atom_site_label
_atom_site_type_symbol
_atom_site_fract_x
_atom_site_fract_y
_atom_site_fract_z
_atom_site_U_iso_or_equiv
_atom_site_adp_type
_atom_site_occupancy
_atom_site_symmetry_multiplicity
_atom_site_calc_flag
_atom_site_refinement_flags
C1 C 0.32119(15) 0.7895(9) 0.6858(3) 0.0559(11) Uani 1 1 d .
H1 H 0.3384 0.8434 0.6280 0.067 Uiso 1 1 calc R
C2 C 0.27580(14) 0.9278(8) 0.6901(3) 0.0521(10) Uani 1 1 d .
H2 H 0.2835 1.0964 0.6925 0.062 Uiso 1 1 calc R
C3 C 0.35041(13) 0.8394(8) 0.7757(3) 0.0493(10) Uani 1 1 d .
C4 C 0.35159(16) 0.6872(9) 0.8524(4) 0.0653(13) Uani 1 1 d .
H4 H 0.3344 0.5478 0.8489 0.078 Uiso 1 1 calc R
C5 C 0.3780(2) 0.7363(13) 0.9355(4) 0.0805(17) Uani 1 1 d .
H5 H 0.3787 0.6297 0.9880 0.097 Uiso 1 1 calc R
C6 C 0.40246(19) 0.9345(12) 0.9418(5) 0.0789(16) Uani 1 1 d .
H6 H 0.4201 0.9681 0.9986 0.095 Uiso 1 1 calc R
C7 C 0.4017(2) 1.0874(11) 0.8653(5) 0.0905(18) Uani 1 1 d .
H7 H 0.4189 1.2269 0.8692 0.109 Uiso 1 1 calc R
C8 C 0.37596(18) 1.0385(9) 0.7830(4) 0.0721(14) Uani 1 1 d .
H8 H 0.3759 1.1444 0.7303 0.087 Uiso 1 1 calc R
C9 C 0.24698(14) 0.8710(7) 0.7776(3) 0.0443(9) Uani 1 1 d .
C10 C 0.22382(14) 0.6638(8) 0.7859(3) 0.0490(10) Uani 1 1 d .
H10 H 0.2262 0.5495 0.7367 0.059 Uiso 1 1 calc R
C11 C 0.19688(14) 0.6224(8) 0.8665(3) 0.0536(10) Uani 1 1 d .
H11 H 0.1800 0.4823 0.8713 0.064 Uiso 1 1 calc R
C12 C 0.19481(15) 0.7855(9) 0.9393(3) 0.0540(11) Uani 1 1 d .
H12 H 0.1764 0.7568 0.9942 0.065 Uiso 1 1 calc R
C13 C 0.21852(15) 0.9851(9) 0.9336(3) 0.0560(11) Uani 1 1 d .
H13 H 0.2171 1.0951 0.9847 0.067 Uiso 1 1 calc R
C14 C 0.24527(14) 1.0308(8) 0.8524(3) 0.0506(10) Uani 1 1 d .
H14 H 0.2622 1.1709 0.8487 0.061 Uiso 1 1 calc R
C15 C 0.13110(14) 0.3375(10) 0.6484(3) 0.0603(13) Uani 1 1 d .
C16 C 0.08834(15) 0.4174(10) 0.6692(3) 0.0623(13) Uani 1 1 d .
C17 C 0.06572(15) 0.2822(11) 0.7421(3) 0.0632(11) Uani 1 1 d U
C18 C 0.02238(18) 0.3136(13) 0.7834(4) 0.0823(17) Uani 1 1 d .
H18 H 0.0036 0.4420 0.7662 0.099 Uiso 1 1 calc R
C19 C 0.0080(2) 0.1494(15) 0.8505(4) 0.0904(19) Uani 1 1 d .
H19 H -0.0216 0.1644 0.8776 0.108 Uiso 1 1 calc R
C20 C 0.0350(2) -0.0308(14) 0.8782(4) 0.0888(19) Uani 1 1 d .
H20 H 0.0239 -0.1376 0.9246 0.107 Uiso 1 1 calc R
C21 C 0.0776(2) -0.0636(13) 0.8414(4) 0.0849(17) Uani 1 1 d .
H21 H 0.0963 -0.1899 0.8616 0.102 Uiso 1 1 calc R
C22 C 0.09288(14) 0.0974(12) 0.7721(3) 0.0666(12) Uani 1 1 d U
C23 C 0.16678(17) 0.4206(12) 0.5799(3) 0.0702(11) Uani 1 1 d U
C24 C 0.4348(5) 0.440(2) 0.6095(10) 0.186(6) Uani 1 1 d D
H24A H 0.4385 0.4400 0.6810 0.224 Uiso 1 1 calc R
H24B H 0.4547 0.3210 0.5805 0.224 Uiso 1 1 calc R
C25 C 0.4413(5) 0.669(3) 0.5672(9) 0.216(7) Uani 1 1 d D
H25A H 0.4345 0.6626 0.4974 0.324 Uiso 1 1 calc R
H25B H 0.4732 0.7182 0.5779 0.324 Uiso 1 1 calc R
H25C H 0.4207 0.7798 0.5979 0.324 Uiso 1 1 calc R
Cl1 Cl 0.06074(5) 0.6447(3) 0.61447(13) 0.1003(6) Uani 1 1 d .
N1 N 0.24849(14) 0.8826(9) 0.5983(2) 0.0698(12) Uani 1 1 d .
H1B H 0.2341 0.7434 0.6029 0.105 Uiso 1 1 calc R
H1C H 0.2677 0.8805 0.5470 0.105 Uiso 1 1 calc R
H1D H 0.2272 0.9965 0.5896 0.105 Uiso 1 1 calc R
O1 O 0.31012(12) 0.5550(6) 0.6721(3) 0.0671(9) Uani 1 1 d .
H1A H 0.3317 0.4883 0.6438 0.101 Uiso 1 1 calc R
O2 O 0.16097(12) 0.6057(9) 0.5375(3) 0.0898(11) Uani 1 1 d U
O3 O 0.20210(11) 0.3064(9) 0.5731(2) 0.0831(12) Uani 1 1 d .
O4 O 0.38316(16) 0.4187(11) 0.5752(4) 0.133(2) Uani 1 1 d .
H4A H 0.3817 0.4124 0.5144 0.200 Uiso 1 1 calc R
S1 S 0.14482(4) 0.0948(3) 0.71448(8) 0.0782(5) Uani 1 1 d .

loop_
_atom_site_aniso_label
_atom_site_aniso_U_11
_atom_site_aniso_U_22
_atom_site_aniso_U_33
_atom_site_aniso_U_23
_atom_site_aniso_U_13
_atom_site_aniso_U_12
C1 0.054(3) 0.063(3) 0.051(2) 0.003(2) 0.0233(19) -0.002(2)
C2 0.053(2) 0.058(3) 0.046(2) 0.006(2) 0.0138(18) -0.003(2)
C3 0.042(2) 0.045(2) 0.061(2) 0.0050(19) 0.0171(17) 0.0085(18)
C4 0.059(3) 0.070(3) 0.068(3) 0.011(2) 0.014(2) 0.002(2)
C5 0.068(3) 0.112(5) 0.062(3) 0.018(3) 0.010(2) 0.013(3)
C6 0.058(3) 0.092(4) 0.086(4) -0.014(3) -0.005(3) 0.016(3)
C7 0.069(3) 0.065(4) 0.138(5) -0.006(4) -0.006(3) 0.001(3)
C8 0.066(3) 0.056(3) 0.094(4) 0.012(3) -0.004(3) 0.001(3)
C9 0.046(2) 0.049(2) 0.0385(19) 0.0024(17) 0.0099(15) 0.0103(18)
C10 0.058(2) 0.048(3) 0.041(2) -0.0043(19) 0.0108(17) 0.006(2)
C11 0.055(2) 0.054(3) 0.052(2) 0.009(2) 0.0118(17) 0.000(2)
C12 0.052(2) 0.068(3) 0.042(2) 0.002(2) 0.0137(17) 0.004(2)
C13 0.059(3) 0.068(3) 0.041(2) -0.012(2) 0.0090(18) 0.008(2)
C14 0.044(2) 0.051(2) 0.057(2) -0.004(2) 0.0064(17) 0.0015(18)
C15 0.040(2) 0.105(4) 0.036(2) -0.017(2) 0.0048(16) -0.009(2)
C16 0.042(2) 0.095(4) 0.050(2) -0.019(2) 0.0071(19) -0.005(2)
C17 0.045(2) 0.098(3) 0.047(2) -0.018(2) 0.0117(18) -0.011(2)
C18 0.058(3) 0.112(5) 0.078(3) -0.011(4) 0.022(3) -0.002(3)
C19 0.056(3) 0.140(6) 0.075(3) -0.011(4) 0.033(3) -0.008(4)
C20 0.069(3) 0.137(6) 0.061(3) 0.006(3) 0.025(3) -0.011(4)
C21 0.074(3) 0.129(5) 0.052(3) 0.012(3) 0.020(2) 0.001(3)
C22 0.046(2) 0.115(4) 0.039(2) -0.006(2) 0.0113(16) -0.007(2)
C23 0.055(2) 0.108(3) 0.048(2) -0.005(2) 0.0189(18) -0.008(2)
C24 0.208(13) 0.157(10) 0.198(12) -0.050(10) 0.103(10) -0.038(10)
C25 0.219(14) 0.254(18) 0.176(11) 0.096(12) 0.028(10) 0.061(14)
Cl1 0.0738(9) 0.1139(13) 0.1143(12) 0.0181(11) 0.0340(8) 0.0221(9)
N1 0.061(2) 0.110(4) 0.0390(18) 0.003(2) 0.0172(16) -0.001(2)
O1 0.069(2) 0.057(2) 0.076(2) -0.0112(16) 0.0257(16) 0.0022(16)
O2 0.0684(18) 0.113(3) 0.089(2) -0.001(2) 0.0330(16) -0.005(2)
O3 0.0451(17) 0.160(4) 0.0449(16) 0.018(2) 0.0161(13) 0.021(2)
O4 0.081(3) 0.166(5) 0.155(5) -0.079(4) 0.055(3) -0.019(3)
S1 0.0445(6) 0.1388(14) 0.0517(6) 0.0151(8) 0.0137(4) 0.0153(8)

loop_
_atom_type_symbol
_atom_type_description
_atom_type_scat_dispersion_real
_atom_type_scat_dispersion_imag
_atom_type_scat_source
C C 0.0033 0.0016 'International Tables Vol C Tables 4.2.6.8 and 6.1.1.4'
H H 0.0000 0.0000 'International Tables Vol C Tables 4.2.6.8 and 6.1.1.4'
N N 0.0061 0.0033 'International Tables Vol C Tables 4.2.6.8 and 6.1.1.4'
O O 0.0106 0.0060 'International Tables Vol C Tables 4.2.6.8 and 6.1.1.4'
S S 0.1246 0.1234 'International Tables Vol C Tables 4.2.6.8 and 6.1.1.4'
Cl Cl 0.1484 0.1585 'International Tables Vol C Tables 4.2.6.8 and 6.1.1.4'

loop_
_geom_angle_atom_site_label_1
_geom_angle_atom_site_label_2
_geom_angle_atom_site_label_3
_geom_angle
O1 C1 C3 114.7(4)
O1 C1 C2 108.0(4)
C3 C1 C2 109.8(3)
O1 C1 H1 108.1
C3 C1 H1 108.1
C2 C1 H1 108.1
N1 C2 C9 109.8(3)
N1 C2 C1 108.5(4)
C9 C2 C1 113.8(3)
N1 C2 H2 108.2
C9 C2 H2 108.2
C1 C2 H2 108.2
C8 C3 C4 118.3(5)
C8 C3 C1 120.9(4)
C4 C3 C1 120.8(4)
C3 C4 C5 120.4(5)
C3 C4 H4 119.8
C5 C4 H4 119.8
C6 C5 C4 120.4(6)
C6 C5 H5 119.8
C4 C5 H5 119.8
C5 C6 C7 119.6(6)
C5 C6 H6 120.2
C7 C6 H6 120.2
C6 C7 C8 120.1(6)
C6 C7 H7 120.0
C8 C7 H7 120.0
C3 C8 C7 121.2(5)
C3 C8 H8 119.4
C7 C8 H8 119.4
C10 C9 C14 119.4(4)
C10 C9 C2 122.2(4)
C14 C9 C2 118.4(4)
C9 C10 C11 119.9(4)
C9 C10 H10 120.0
C11 C10 H10 120.0
C12 C11 C10 119.8(4)
C12 C11 H11 120.1
C10 C11 H11 120.1
C13 C12 C11 120.8(4)
C13 C12 H12 119.6
C11 C12 H12 119.6
C12 C13 C14 120.1(4)
C12 C13 H13 119.9
C14 C13 H13 119.9
C9 C14 C13 119.8(4)
C9 C14 H14 120.1
C13 C14 H14 120.1
C16 C15 C23 132.2(5)
C16 C15 S1 111.7(4)
C23 C15 S1 116.1(4)
C15 C16 C17 113.2(5)
C15 C16 Cl1 126.3(4)
C17 C16 Cl1 120.5(4)
C22 C17 C18 119.4(5)
C22 C17 C16 111.0(4)
C18 C17 C16 129.6(6)
C19 C18 C17 117.7(6)
C19 C18 H18 121.2
C17 C18 H18 121.2
C20 C19 C18 121.9(5)
C20 C19 H19 119.1
C18 C19 H19 119.1
C19 C20 C21 122.0(6)
C19 C20 H20 119.0
C21 C20 H20 119.0
C20 C21 C22 117.4(6)
C20 C21 H21 121.3
C22 C21 H21 121.3
C17 C22 C21 121.6(4)
C17 C22 S1 111.8(4)
C21 C22 S1 126.6(5)
O3 C23 O2 122.7(5)
O3 C23 C15 118.0(6)
O2 C23 C15 119.2(5)
C25 C24 O4 94.8(13)
C25 C24 H24A 112.8
O4 C24 H24A 112.8
C25 C24 H24B 112.8
O4 C24 H24B 112.8
H24A C24 H24B 110.2
C24 C25 H25A 109.5
C24 C25 H25B 109.5
H25A C25 H25B 109.5
C24 C25 H25C 109.5
H25A C25 H25C 109.5
H25B C25 H25C 109.5
C2 N1 H1B 109.5
C2 N1 H1C 109.5
H1B N1 H1C 109.5
C2 N1 H1D 109.5
H1B N1 H1D 109.5
H1C N1 H1D 109.5
C1 O1 H1A 109.5
C24 O4 H4A 109.5
C15 S1 C22 92.3(3)

loop_
_geom_bond_atom_site_label_1
_geom_bond_atom_site_label_2
_geom_bond_distance
C1 O1 1.404(6)
C1 C3 1.519(6)
C1 C2 1.548(6)
C1 H1 1.0000
C2 N1 1.505(6)
C2 C9 1.519(5)
C2 H2 1.0000
C3 C8 1.373(7)
C3 C4 1.376(7)
C4 C5 1.398(8)
C4 H4 0.9500
C5 C6 1.351(9)
C5 H5 0.9500
C6 C7 1.376(9)
C6 H6 0.9500
C7 C8 1.378(8)
C7 H7 0.9500
C8 H8 0.9500
C9 C10 1.380(6)
C9 C14 1.386(6)
C10 C11 1.394(5)
C10 H10 0.9500
C11 C12 1.379(6)
C11 H11 0.9500
C12 C13 1.348(7)
C12 H12 0.9500
C13 C14 1.401(6)
C13 H13 0.9500
C14 H14 0.9500
C15 C16 1.365(6)
C15 C23 1.497(6)
C15 S1 1.716(6)
C16 C17 1.443(7)
C16 Cl1 1.708(6)
C17 C22 1.388(8)
C17 C18 1.407(7)
C18 C19 1.395(10)
C18 H18 0.9500
C19 C20 1.356(10)
C19 H19 0.9500
C20 C21 1.365(8)
C20 H20 0.9500
C21 C22 1.411(8)
C21 H21 0.9500
C22 S1 1.723(4)
C23 O3 1.228(7)
C23 O2 1.229(8)
C24 C25 1.458(10)
C24 O4 1.574(15)
C24 H24A 0.9900
C24 H24B 0.9900
C25 H25A 0.9800
C25 H25B 0.9800
C25 H25C 0.9800
N1 H1B 0.9100
N1 H1C 0.9100
N1 H1D 0.9100
O1 H1A 0.8400
O4 H4A 0.8400

loop_
_geom_hbond_atom_site_label_D
_geom_hbond_atom_site_label_H
_geom_hbond_atom_site_label_A
_geom_hbond_distance_DH
_geom_hbond_distance_HA
_geom_hbond_distance_DA
_geom_hbond_angle_DHA
_geom_hbond_site_symmetry_A
O4 H4A O2 0.84 2.27 2.696(7) 111.4 4_546
N1 H1D O3 0.91 1.95 2.816(7) 159.1 1_565
N1 H1C O3 0.91 1.94 2.825(5) 164.4 4_556
N1 H1B O2 0.91 2.43 3.113(6) 131.8 .
O1 H1A O4 0.84 1.83 2.653(5) 165.3 .

loop_
_geom_torsion_atom_site_label_1
_geom_torsion_atom_site_label_2
_geom_torsion_atom_site_label_3
_geom_torsion_atom_site_label_4
_geom_torsion
O1 C1 C2 N1 -56.6(4)
C3 C1 C2 N1 177.7(4)
O1 C1 C2 C9 65.9(5)
C3 C1 C2 C9 -59.7(5)
O1 C1 C3 C8 158.7(4)
C2 C1 C3 C8 -79.6(5)
O1 C1 C3 C4 -22.0(6)
C2 C1 C3 C4 99.8(5)
C8 C3 C4 C5 0.4(7)
C1 C3 C4 C5 -179.0(4)
C3 C4 C5 C6 0.4(8)
C4 C5 C6 C7 -0.7(9)
C5 C6 C7 C8 0.1(9)
C4 C3 C8 C7 -0.9(7)
C1 C3 C8 C7 178.4(5)
C6 C7 C8 C3 0.7(9)
N1 C2 C9 C10 49.9(6)
C1 C2 C9 C10 -71.9(5)
N1 C2 C9 C14 -132.1(4)
C1 C2 C9 C14 106.0(5)
C14 C9 C10 C11 3.7(6)
C2 C9 C10 C11 -178.4(4)
C9 C10 C11 C12 -2.3(6)
C10 C11 C12 C13 0.0(7)
C11 C12 C13 C14 0.8(7)
C10 C9 C14 C13 -2.8(6)
C2 C9 C14 C13 179.2(4)
C12 C13 C14 C9 0.6(6)
C23 C15 C16 C17 -179.5(5)
S1 C15 C16 C17 1.1(5)
C23 C15 C16 Cl1 3.3(8)
S1 C15 C16 Cl1 -176.2(3)
C15 C16 C17 C22 -1.5(6)
Cl1 C16 C17 C22 175.9(4)
C15 C16 C17 C18 178.5(5)
Cl1 C16 C17 C18 -4.1(8)
C22 C17 C18 C19 -2.6(8)
C16 C17 C18 C19 177.4(5)
C17 C18 C19 C20 2.1(9)
C18 C19 C20 C21 -0.6(10)
C19 C20 C21 C22 -0.4(9)
C18 C17 C22 C21 1.6(8)
C16 C17 C22 C21 -178.3(5)
C18 C17 C22 S1 -178.7(4)
C16 C17 C22 S1 1.3(5)
C20 C21 C22 C17 -0.1(8)
C20 C21 C22 S1 -179.7(5)
C16 C15 C23 O3 -176.8(5)
S1 C15 C23 O3 2.6(6)
C16 C15 C23 O2 7.6(8)
S1 C15 C23 O2 -173.0(4)
C16 C15 S1 C22 -0.3(4)
C23 C15 S1 C22 -179.8(4)
C17 C22 S1 C15 -0.6(4)
C21 C22 S1 C15 179.0(5)
